data_4503455
loop_
_publ_author_name
'Liu, Guang-Xiang'
'Huang, Yong-Qing'
'Chu, Qian'
'Okamura, Taka-aki'
'Sun, Wei-Yin'
'Liang, Hong'
'Ueyama, Norikazu'

_publ_section_title
;
 Effect ofN-Donor Ancillary Ligands on Supramolecular Architectures of a
 Series of Zinc(II) and Cadmium(II) Complexes with Flexible Tricarboxylate
;
_journal_issue 9
_journal_name_full 'Crystal Growth &amp; Design'
_journal_page_first 3233
_journal_paper_doi 10.1021/cg701137d
_journal_volume 8
_journal_year 2008
_chemical_formula_moiety 'C32 H29 Cd2 Cl N4 O12'
_chemical_formula_sum 'C32 H29 Cd2 Cl N4 O12'
_chemical_formula_weight 921.84
_chemical_name_systematic ?
_space_group_IT_number 14
_symmetry_cell_setting monoclinic
_symmetry_space_group_name_Hall '-P 2yn'
_symmetry_space_group_name_H-M 'P 1 21/n 1'
_atom_sites_solution_hydrogens geom
_atom_sites_solution_primary direct
_atom_sites_solution_secondary difmap
_audit_creation_method SHELXL-97
_cell_angle_alpha 90.00
_cell_angle_beta 98.272(4)
_cell_angle_gamma 90.00
_cell_formula_units_Z 4
_cell_length_a 12.441(2)
_cell_length_b 15.431(3)
_cell_length_c 18.068(3)
_cell_measurement_temperature 293(2)
_cell_measurement_theta_max 20.02
_cell_measurement_theta_min 2.28
_cell_volume 3432.6(10)
_computing_cell_refinement SMART
_computing_data_collection 'SMART (Bruker, 2000)'
_computing_data_reduction 'SAINT (Bruker, 2000)'
_computing_molecular_graphics SHELXTL
_computing_publication_material SHELXTL
_computing_structure_refinement 'SHELXL-97 (Sheldrick, 1997)'
_computing_structure_solution 'SHELXS-97 (Sheldrick, 1990)'
_diffrn_ambient_temperature 293(2)
_diffrn_measured_fraction_theta_full 0.996
_diffrn_measured_fraction_theta_max 0.996
_diffrn_measurement_device_type 'Bruker Smart Aepex CCD area detector'
_diffrn_measurement_method 'phi and omega scans'
_diffrn_radiation_monochromator graphite
_diffrn_radiation_source 'sealed tube'
_diffrn_radiation_type MoK\a
_diffrn_radiation_wavelength 0.71073
_diffrn_reflns_av_R_equivalents 0.0601
_diffrn_reflns_av_sigmaI/netI 0.0991
_diffrn_reflns_limit_h_max 15
_diffrn_reflns_limit_h_min -14
_diffrn_reflns_limit_k_max 17
_diffrn_reflns_limit_k_min -18
_diffrn_reflns_limit_l_max 19
_diffrn_reflns_limit_l_min -22
_diffrn_reflns_number 18235
_diffrn_reflns_theta_full 26.00
_diffrn_reflns_theta_max 26.00
_diffrn_reflns_theta_min 1.74
_exptl_absorpt_coefficient_mu 1.386
_exptl_absorpt_correction_T_max 0.8296
_exptl_absorpt_correction_T_min 0.7690
_exptl_absorpt_correction_type multi-scan
_exptl_absorpt_process_details 'SADABS(Bruker, 2000)'
_exptl_crystal_colour 'light yellow'
_exptl_crystal_density_diffrn 1.784
_exptl_crystal_density_method 'not measured'
_exptl_crystal_description pillar
_exptl_crystal_F_000 1832
_exptl_crystal_size_max 0.20
_exptl_crystal_size_mid 0.16
_exptl_crystal_size_min 0.14
_refine_diff_density_max 1.139
_refine_diff_density_min -0.492
_refine_diff_density_rms 0.103
_refine_ls_extinction_method none
_refine_ls_goodness_of_fit_ref 0.890
_refine_ls_hydrogen_treatment mixed
_refine_ls_matrix_type full
_refine_ls_number_parameters 497
_refine_ls_number_reflns 6725
_refine_ls_number_restraints 70
_refine_ls_restrained_S_all 0.915
_refine_ls_R_factor_all 0.0998
_refine_ls_R_factor_gt 0.0545
_refine_ls_shift/su_max 0.001
_refine_ls_shift/su_mean 0.000
_refine_ls_structure_factor_coef Fsqd
_refine_ls_weighting_details 'calc w=1/[\s^2^(Fo^2^)+(0.0336P)^2^+0.0000P] where P=(Fo^2^+2Fc^2^)/3'
_refine_ls_weighting_scheme calc
_refine_ls_wR_factor_gt 0.0943
_refine_ls_wR_factor_ref 0.1063
_reflns_number_gt 4188
_reflns_number_total 6725
_reflns_threshold_expression >2sigma(I)
_cod_data_source_file cg701137d-file002.cif
_cod_data_source_block 5
_cod_depositor_comments
;
The following automatic conversions were performed:

'_symmetry_cell_setting' value 'Monoclinic' changed to 'monoclinic'
according to /home/saulius/struct/CIF-dictionaries/cif_core.dic
dictionary named 'cif_core.dic' version 2.4.1 from 2010-06-29.

Automatic conversion script
Id: cif_fix_values 1715 2011-07-08 13:25:40Z adriana 
;
_cod_original_cell_volume 3432.6(11)
_cod_original_sg_symbol_H-M 'P 21/n'
_cod_database_code 4503455

loop_
_symmetry_equiv_pos_as_xyz
'x, y, z'
'-x+1/2, y+1/2, -z+1/2'
'-x, -y, -z'
'x-1/2, -y-1/2, z-1/2'

loop_
_atom_site_label
_atom_site_type_symbol
_atom_site_fract_x
_atom_site_fract_y
_atom_site_fract_z
_atom_site_U_iso_or_equiv
_atom_site_adp_type
_atom_site_occupancy
_atom_site_symmetry_multiplicity
_atom_site_calc_flag
_atom_site_refinement_flags
_atom_site_disorder_assembly
_atom_site_disorder_group
Cd1 Cd -0.14670(4) 0.62652(3) 0.78144(2) 0.04391(16) Uani 1 1 d . . .
Cd2 Cd -0.12144(4) 0.91211(3) 0.79576(2) 0.04041(15) Uani 1 1 d . . .
Cl1 Cl 0.3571(2) 0.7798(3) 0.83148(17) 0.1276(12) Uani 0.508(14) 1 d PD A 1
Cl1' Cl 0.3571(2) 0.7798(3) 0.83148(17) 0.1276(12) Uani 0.492(14) 1 d PD A 2
N1 N 0.2780(4) 0.5801(4) 0.3926(3) 0.0475(14) Uani 1 1 d . . .
N2 N -0.0427(5) 0.6081(5) 0.6854(3) 0.0629(18) Uani 1 1 d . . .
N3 N 0.2535(5) 0.8720(4) 0.3821(3) 0.0529(16) Uani 1 1 d . . .
N4 N -0.0376(5) 0.8945(4) 0.6905(3) 0.0516(16) Uani 1 1 d . . .
C1 C -0.0344(5) 0.8077(5) 1.1001(4) 0.0462(17) Uani 1 1 d . . .
C2 C -0.0009(5) 0.8200(5) 1.0312(4) 0.0488(18) Uani 1 1 d . . .
H2A H -0.0180 0.8717 1.0056 0.059 Uiso 1 1 calc R . .
C3 C 0.0571(5) 0.7575(5) 0.9997(4) 0.0454(18) Uani 1 1 d . . .
C4 C 0.0802(5) 0.6810(5) 1.0384(4) 0.0495(18) Uani 1 1 d . . .
H4A H 0.1197 0.6382 1.0180 0.059 Uiso 1 1 calc R . .
C5 C 0.0461(5) 0.6664(4) 1.1067(4) 0.0447(17) Uani 1 1 d . . .
C6 C -0.0122(5) 0.7304(5) 1.1360(3) 0.0476(18) Uani 1 1 d . . .
H6A H -0.0371 0.7208 1.1814 0.057 Uiso 1 1 calc R . .
C7 C -0.0923(5) 0.8795(5) 1.1352(4) 0.059(2) Uani 1 1 d . . .
H7A H -0.1544 0.8983 1.1002 0.070 Uiso 1 1 calc R . .
H7B H -0.1189 0.8575 1.1794 0.070 Uiso 1 1 calc R . .
C8 C -0.0192(6) 0.9557(5) 1.1564(3) 0.0460(18) Uani 1 1 d . . .
C9 C 0.0869(5) 0.7701(5) 0.9233(3) 0.0487(18) Uani 1 1 d . . .
H9A H 0.1584 0.7460 0.9212 0.058 Uiso 1 1 calc R . .
H9B H 0.0893 0.8316 0.9122 0.058 Uiso 1 1 calc R . .
C10 C 0.0050(5) 0.7263(5) 0.8666(3) 0.0418(17) Uani 1 1 d . . .
C11 C 0.0703(5) 0.5824(5) 1.1480(4) 0.057(2) Uani 1 1 d . . .
H11A H 0.0743 0.5368 1.1115 0.068 Uiso 1 1 calc R . .
H11B H 0.0099 0.5689 1.1745 0.068 Uiso 1 1 calc R . .
C12 C 0.1733(5) 0.5808(5) 1.2032(3) 0.0391(16) Uani 1 1 d . . .
C13 C 0.2814(6) 0.5169(5) 0.4421(4) 0.058(2) Uani 1 1 d . . .
H13A H 0.3302 0.4718 0.4392 0.070 Uiso 1 1 calc R . .
C14 C 0.2166(6) 0.5140(5) 0.4980(4) 0.065(2) Uani 1 1 d . . .
H14A H 0.2208 0.4673 0.5309 0.078 Uiso 1 1 calc R . .
C15 C 0.1457(6) 0.5809(6) 0.5045(4) 0.060(2) Uani 1 1 d . . .
C16 C 0.1403(7) 0.6446(6) 0.4518(5) 0.086(3) Uani 1 1 d . . .
H16A H 0.0911 0.6900 0.4519 0.103 Uiso 1 1 calc R . .
C17 C 0.2079(7) 0.6409(6) 0.3989(4) 0.077(3) Uani 1 1 d . . .
H17A H 0.2035 0.6858 0.3643 0.092 Uiso 1 1 calc R . .
C18 C 0.0429(8) 0.5613(7) 0.6918(5) 0.111(4) Uani 1 1 d . . .
H18A H 0.0642 0.5337 0.7373 0.134 Uiso 1 1 calc R . .
C19 C 0.1064(7) 0.5488(7) 0.6353(5) 0.110(4) Uani 1 1 d . . .
H19A H 0.1678 0.5138 0.6440 0.132 Uiso 1 1 calc R . .
C20 C 0.0793(6) 0.5879(6) 0.5667(4) 0.065(2) Uani 1 1 d . . .
C21 C -0.0118(7) 0.6405(7) 0.5616(5) 0.095(3) Uani 1 1 d . . .
H21A H -0.0326 0.6723 0.5182 0.114 Uiso 1 1 calc R . .
C22 C -0.0714(7) 0.6465(6) 0.6193(5) 0.088(3) Uani 1 1 d . . .
H22A H -0.1351 0.6789 0.6121 0.106 Uiso 1 1 calc R . .
C23 C 0.1485(6) 0.8759(5) 0.3736(4) 0.067(2) Uani 1 1 d . . .
H23A H 0.1116 0.8757 0.3250 0.080 Uiso 1 1 calc R . .
C24 C 0.0875(6) 0.8803(6) 0.4312(4) 0.070(2) Uani 1 1 d . . .
H24A H 0.0122 0.8826 0.4207 0.084 Uiso 1 1 calc R . .
C25 C 0.1372(5) 0.8812(5) 0.5040(4) 0.0520(19) Uani 1 1 d . . .
C26 C 0.2490(6) 0.8765(6) 0.5132(4) 0.074(3) Uani 1 1 d . . .
H26A H 0.2880 0.8762 0.5612 0.089 Uiso 1 1 calc R . .
C27 C 0.3029(6) 0.8724(6) 0.4532(4) 0.071(2) Uani 1 1 d . . .
H27A H 0.3783 0.8698 0.4618 0.086 Uiso 1 1 calc R . .
C28 C -0.0853(6) 0.8944(6) 0.6218(4) 0.082(3) Uani 1 1 d . . .
H28A H -0.1607 0.8987 0.6137 0.099 Uiso 1 1 calc R . .
C29 C -0.0330(6) 0.8884(6) 0.5599(4) 0.084(3) Uani 1 1 d . . .
H29A H -0.0732 0.8876 0.5123 0.101 Uiso 1 1 calc R . .
C30 C 0.0763(6) 0.8836(5) 0.5678(4) 0.053(2) Uani 1 1 d . . .
C31 C 0.1268(6) 0.8829(7) 0.6393(4) 0.106(4) Uani 1 1 d . . .
H31A H 0.2021 0.8799 0.6493 0.127 Uiso 1 1 calc R . .
C32 C 0.0657(7) 0.8867(7) 0.6976(4) 0.095(3) Uani 1 1 d . . .
H32A H 0.1030 0.8832 0.7459 0.113 Uiso 1 1 calc R . .
O1 O 0.0726(4) 0.9416(3) 1.1936(2) 0.0579(13) Uani 1 1 d . . .
O2 O -0.0471(4) 1.0308(3) 1.1378(3) 0.0683(15) Uani 1 1 d . . .
O3 O -0.0692(3) 0.7692(3) 0.8274(2) 0.0475(12) Uani 1 1 d . . .
O4 O 0.0080(3) 0.6454(3) 0.8625(2) 0.0490(12) Uani 1 1 d . . .
O5 O 0.2071(3) 0.5100(3) 1.2297(2) 0.0499(12) Uani 1 1 d . . .
O6 O 0.2239(3) 0.6496(3) 1.2202(2) 0.0458(11) Uani 1 1 d . . .
O7 O -0.2774(4) 0.6802(3) 0.6993(3) 0.0587(13) Uani 1 1 d D . .
H7C H -0.294(6) 0.7316(15) 0.701(4) 0.070 Uiso 1 1 d D . .
H7D H -0.332(3) 0.651(4) 0.690(4) 0.070 Uiso 1 1 d D . .
O8 O 0.3437(12) 0.8204(11) 0.9001(7) 0.125(6) Uani 0.508(14) 1 d PDU A 1
O8' O 0.3630(11) 0.7529(11) 0.9089(5) 0.109(6) Uani 0.492(14) 1 d PDU A 2
O9 O 0.4601(9) 0.8151(12) 0.8167(9) 0.129(6) Uani 0.508(14) 1 d PDU A 1
O9' O 0.4607(9) 0.7523(13) 0.8149(8) 0.122(6) Uani 0.492(14) 1 d PDU A 2
O10 O 0.2719(13) 0.8103(15) 0.7780(9) 0.233(11) Uani 0.508(14) 1 d PDU A 1
O10' O 0.3307(19) 0.8653(8) 0.8069(12) 0.247 Uani 0.49 1 d PDU A 2
O11 O 0.3581(16) 0.6868(6) 0.8266(11) 0.183(10) Uani 0.508(14) 1 d PDU A 1
O11' O 0.2731(11) 0.7286(11) 0.7899(7) 0.128(7) Uani 0.492(14) 1 d PDU A 2
O12 O 0.2156(8) 0.5618(6) 0.8838(5) 0.210(4) Uani 1 1 d . . .

loop_
_atom_site_aniso_label
_atom_site_aniso_U_11
_atom_site_aniso_U_22
_atom_site_aniso_U_33
_atom_site_aniso_U_23
_atom_site_aniso_U_13
_atom_site_aniso_U_12
Cd1 0.0485(3) 0.0466(4) 0.0379(3) -0.0009(2) 0.0107(2) -0.0018(3)
Cd2 0.0433(3) 0.0455(4) 0.0338(3) -0.0030(2) 0.0100(2) 0.0009(2)
Cl1 0.095(2) 0.199(4) 0.092(2) -0.019(2) 0.0253(17) -0.009(2)
Cl1' 0.095(2) 0.199(4) 0.092(2) -0.019(2) 0.0253(17) -0.009(2)
N1 0.053(4) 0.048(4) 0.044(3) -0.001(3) 0.016(3) -0.003(3)
N2 0.059(4) 0.084(6) 0.049(4) 0.004(3) 0.019(3) 0.003(4)
N3 0.050(4) 0.063(5) 0.047(4) 0.009(3) 0.015(3) 0.009(3)
N4 0.043(4) 0.070(5) 0.043(3) -0.001(3) 0.014(3) 0.004(3)
C1 0.043(4) 0.044(5) 0.048(4) -0.005(4) -0.005(3) -0.004(4)
C2 0.051(4) 0.042(5) 0.048(4) 0.005(3) -0.013(3) -0.002(4)
C3 0.043(4) 0.049(5) 0.042(4) 0.002(3) 0.000(3) -0.003(3)
C4 0.050(4) 0.046(5) 0.048(4) -0.002(4) -0.005(3) 0.006(4)
C5 0.048(4) 0.036(5) 0.045(4) 0.000(3) -0.008(3) -0.008(3)
C6 0.048(4) 0.056(5) 0.037(4) -0.001(4) -0.001(3) -0.008(4)
C7 0.052(5) 0.063(6) 0.059(5) -0.003(4) 0.000(4) -0.002(4)
C8 0.054(5) 0.052(5) 0.034(4) -0.004(3) 0.011(3) 0.002(4)
C9 0.045(4) 0.052(5) 0.048(4) 0.005(4) 0.003(3) -0.006(4)
C10 0.045(4) 0.051(5) 0.032(4) 0.007(3) 0.016(3) -0.001(4)
C11 0.064(5) 0.045(5) 0.055(4) 0.005(4) -0.009(4) -0.006(4)
C12 0.044(4) 0.041(5) 0.033(3) -0.003(3) 0.010(3) -0.004(4)
C13 0.068(5) 0.057(6) 0.051(5) 0.001(4) 0.014(4) 0.005(4)
C14 0.093(6) 0.059(6) 0.047(4) 0.005(4) 0.027(4) 0.001(5)
C15 0.057(5) 0.078(7) 0.049(5) -0.002(4) 0.020(4) -0.011(5)
C16 0.087(6) 0.098(8) 0.082(6) 0.030(6) 0.043(5) 0.029(5)
C17 0.092(7) 0.077(7) 0.070(6) 0.026(5) 0.042(5) 0.019(5)
C18 0.109(8) 0.160(11) 0.078(7) 0.051(7) 0.055(6) 0.058(8)
C19 0.098(7) 0.159(11) 0.085(7) 0.055(7) 0.049(6) 0.050(7)
C20 0.064(5) 0.073(6) 0.061(5) 0.004(4) 0.023(4) -0.004(5)
C21 0.095(7) 0.132(10) 0.064(6) 0.027(6) 0.035(5) 0.030(7)
C22 0.076(6) 0.127(9) 0.069(6) 0.007(6) 0.035(5) 0.029(6)
C23 0.067(6) 0.097(7) 0.037(4) 0.013(4) 0.010(4) 0.012(5)
C24 0.047(5) 0.121(8) 0.045(4) 0.004(4) 0.019(4) 0.008(5)
C25 0.048(4) 0.063(6) 0.048(4) -0.003(4) 0.013(4) 0.007(4)
C26 0.066(6) 0.119(8) 0.039(4) 0.001(4) 0.012(4) 0.019(5)
C27 0.049(5) 0.112(8) 0.057(5) 0.002(5) 0.021(4) 0.011(5)
C28 0.046(5) 0.154(10) 0.048(5) -0.003(5) 0.012(4) 0.003(5)
C29 0.062(6) 0.155(10) 0.038(4) -0.006(5) 0.015(4) 0.009(6)
C30 0.054(5) 0.074(6) 0.037(4) -0.003(4) 0.017(3) 0.009(4)
C31 0.048(5) 0.228(13) 0.045(5) -0.011(6) 0.022(4) 0.006(6)
C32 0.064(6) 0.181(11) 0.040(5) -0.006(5) 0.013(4) 0.012(6)
O1 0.051(3) 0.050(4) 0.068(3) -0.002(3) -0.008(2) 0.001(2)
O2 0.077(4) 0.045(4) 0.077(4) 0.005(3) -0.013(3) 0.012(3)
O3 0.049(3) 0.051(3) 0.042(3) -0.002(2) 0.004(2) 0.000(2)
O4 0.056(3) 0.037(3) 0.053(3) 0.001(2) 0.007(2) 0.000(2)
O5 0.063(3) 0.031(3) 0.052(3) 0.004(2) -0.003(2) 0.005(2)
O6 0.047(3) 0.041(3) 0.048(3) 0.005(2) 0.002(2) -0.005(2)
O7 0.056(3) 0.039(4) 0.077(3) 0.004(3) -0.003(3) -0.003(3)
O8 0.141(9) 0.140(11) 0.104(9) -0.043(7) 0.051(7) -0.027(8)
O8' 0.108(8) 0.145(11) 0.074(8) -0.009(7) 0.016(6) 0.022(8)
O9 0.113(9) 0.145(11) 0.139(9) -0.021(8) 0.050(7) 0.006(8)
O9' 0.118(9) 0.140(11) 0.113(9) 0.014(8) 0.031(7) 0.026(8)
O10 0.229(14) 0.234(14) 0.223(13) 0.002(10) -0.009(9) 0.034(10)
O10' 0.245 0.246 0.244 0.001 0.018 0.020
O11 0.170(12) 0.179(12) 0.193(13) -0.007(9) 0.005(9) 0.007(9)
O11' 0.137(10) 0.139(11) 0.097(8) -0.012(7) -0.019(7) -0.027(8)
O12 0.223(10) 0.164(10) 0.247(10) 0.027(8) 0.043(8) 0.110(8)

loop_
_atom_type_symbol
_atom_type_description
_atom_type_scat_dispersion_real
_atom_type_scat_dispersion_imag
_atom_type_scat_source
C C 0.0033 0.0016 'International Tables Vol C Tables 4.2.6.8 and 6.1.1.4'
H H 0.0000 0.0000 'International Tables Vol C Tables 4.2.6.8 and 6.1.1.4'
N N 0.0061 0.0033 'International Tables Vol C Tables 4.2.6.8 and 6.1.1.4'
O O 0.0106 0.0060 'International Tables Vol C Tables 4.2.6.8 and 6.1.1.4'
Cl Cl 0.1484 0.1585 'International Tables Vol C Tables 4.2.6.8 and 6.1.1.4'
Cd Cd -0.8075 1.2024 'International Tables Vol C Tables 4.2.6.8 and 6.1.1.4'

loop_
_geom_angle_atom_site_label_1
_geom_angle_atom_site_label_2
_geom_angle_atom_site_label_3
_geom_angle
_geom_angle_site_symmetry_1
_geom_angle_site_symmetry_3
_geom_angle_publ_flag
O7 Cd1 O5 95.04(17) . 3_567 yes
O7 Cd1 O4 149.92(19) . . yes
O5 Cd1 O4 115.02(16) 3_567 . yes
O7 Cd1 N2 88.8(2) . . yes
O5 Cd1 N2 91.9(2) 3_567 . yes
O4 Cd1 N2 89.21(18) . . yes
O7 Cd1 N3 95.5(2) . 4_576 yes
O5 Cd1 N3 82.57(18) 3_567 4_576 yes
O4 Cd1 N3 89.59(18) . 4_576 yes
N2 Cd1 N3 173.2(2) . 4_576 yes
O7 Cd1 O3 96.01(17) . . yes
O5 Cd1 O3 165.77(14) 3_567 . yes
O4 Cd1 O3 54.54(15) . . yes
N2 Cd1 O3 97.24(19) . . yes
N3 Cd1 O3 87.47(17) 4_576 . yes
O7 Cd1 C10 123.5(2) . . ?
O5 Cd1 C10 141.05(19) 3_567 . ?
O4 Cd1 C10 26.99(17) . . ?
N2 Cd1 C10 94.3(2) . . ?
N3 Cd1 C10 87.59(19) 4_576 . ?
O3 Cd1 C10 27.57(17) . . ?
N1 Cd2 N4 172.9(2) 4_576 . yes
N1 Cd2 O1 92.9(2) 4_576 3_577 yes
N4 Cd2 O1 92.21(19) . 3_577 yes
N1 Cd2 O3 91.47(18) 4_576 . yes
N4 Cd2 O3 87.00(18) . . yes
O1 Cd2 O3 145.88(15) 3_577 . yes
N1 Cd2 O6 88.52(18) 4_576 4_575 yes
N4 Cd2 O6 84.51(17) . 4_575 yes
O1 Cd2 O6 127.55(15) 3_577 4_575 yes
O3 Cd2 O6 86.37(15) . 4_575 yes
N1 Cd2 O2 97.51(19) 4_576 3_577 yes
N4 Cd2 O2 89.43(19) . 3_577 yes
O1 Cd2 O2 54.07(16) 3_577 3_577 yes
O3 Cd2 O2 91.80(16) . 3_577 yes
O6 Cd2 O2 173.74(15) 4_575 3_577 yes
N1 Cd2 O5 79.84(16) 4_576 4_575 yes
N4 Cd2 O5 96.60(17) . 4_575 yes
O1 Cd2 O5 77.08(15) 3_577 4_575 yes
O3 Cd2 O5 136.92(15) . 4_575 yes
O6 Cd2 O5 51.61(14) 4_575 4_575 yes
O2 Cd2 O5 131.01(16) 3_577 4_575 yes
N1 Cd2 C8 96.5(2) 4_576 3_577 ?
N4 Cd2 C8 90.23(19) . 3_577 ?
O1 Cd2 C8 27.19(17) 3_577 3_577 ?
O3 Cd2 C8 118.70(19) . 3_577 ?
O6 Cd2 C8 154.14(19) 4_575 3_577 ?
O2 Cd2 C8 26.90(17) 3_577 3_577 ?
O5 Cd2 C8 104.24(19) 4_575 3_577 ?
O10 Cl1 O8 106.3(10) . . ?
O10 Cl1 O11 107.6(10) . . ?
O8 Cl1 O11 119.8(10) . . ?
O10 Cl1 O9 110.3(11) . . ?
O8 Cl1 O9 102.3(8) . . ?
O11 Cl1 O9 110.3(9) . . ?
C17 N1 C13 115.5(6) . . ?
C17 N1 Cd2 118.5(5) . 4_675 ?
C13 N1 Cd2 125.9(5) . 4_675 ?
C18 N2 C22 116.4(7) . . ?
C18 N2 Cd1 123.1(6) . . ?
C22 N2 Cd1 120.5(5) . . ?
C23 N3 C27 115.4(6) . . ?
C23 N3 Cd1 123.0(4) . 4_675 ?
C27 N3 Cd1 121.4(5) . 4_675 ?
C32 N4 C28 114.2(6) . . ?
C32 N4 Cd2 119.6(5) . . ?
C28 N4 Cd2 126.1(5) . . ?
C6 C1 C2 118.7(7) . . ?
C6 C1 C7 121.2(7) . . ?
C2 C1 C7 120.1(7) . . ?
C3 C2 C1 121.4(7) . . ?
C3 C2 H2A 119.3 . . ?
C1 C2 H2A 119.3 . . ?
C2 C3 C4 118.2(7) . . ?
C2 C3 C9 120.4(7) . . ?
C4 C3 C9 121.2(6) . . ?
C5 C4 C3 121.5(7) . . ?
C5 C4 H4A 119.2 . . ?
C3 C4 H4A 119.2 . . ?
C6 C5 C4 118.3(7) . . ?
C6 C5 C11 120.5(7) . . ?
C4 C5 C11 121.2(7) . . ?
C1 C6 C5 121.8(7) . . ?
C1 C6 H6A 119.1 . . ?
C5 C6 H6A 119.1 . . ?
C8 C7 C1 112.0(6) . . ?
C8 C7 H7A 109.2 . . ?
C1 C7 H7A 109.2 . . ?
C8 C7 H7B 109.2 . . ?
C1 C7 H7B 109.2 . . ?
H7A C7 H7B 107.9 . . ?
O2 C8 O1 120.1(7) . . ?
O2 C8 C7 121.7(7) . . ?
O1 C8 C7 118.1(7) . . ?
O2 C8 Cd2 62.1(4) . 3_577 ?
O1 C8 Cd2 58.1(4) . 3_577 ?
C7 C8 Cd2 175.7(5) . 3_577 ?
C3 C9 C10 109.8(5) . . ?
C3 C9 H9A 109.7 . . ?
C10 C9 H9A 109.7 . . ?
C3 C9 H9B 109.7 . . ?
C10 C9 H9B 109.7 . . ?
H9A C9 H9B 108.2 . . ?
O4 C10 O3 120.9(6) . . ?
O4 C10 C9 117.9(6) . . ?
O3 C10 C9 121.0(7) . . ?
O4 C10 Cd1 55.2(3) . . ?
O3 C10 Cd1 65.9(4) . . ?
C9 C10 Cd1 170.5(5) . . ?
C5 C11 C12 115.6(6) . . ?
C5 C11 H11A 108.4 . . ?
C12 C11 H11A 108.4 . . ?
C5 C11 H11B 108.4 . . ?
C12 C11 H11B 108.4 . . ?
H11A C11 H11B 107.4 . . ?
O5 C12 O6 121.4(6) . . ?
O5 C12 C11 118.6(6) . . ?
O6 C12 C11 120.0(6) . . ?
N1 C13 C14 123.6(7) . . ?
N1 C13 H13A 118.2 . . ?
C14 C13 H13A 118.2 . . ?
C15 C14 C13 119.2(7) . . ?
C15 C14 H14A 120.4 . . ?
C13 C14 H14A 120.4 . . ?
C16 C15 C14 116.8(7) . . ?
C16 C15 C20 119.8(8) . . ?
C14 C15 C20 123.4(8) . . ?
C17 C16 C15 119.0(8) . . ?
C17 C16 H16A 120.5 . . ?
C15 C16 H16A 120.5 . . ?
N1 C17 C16 125.7(8) . . ?
N1 C17 H17A 117.1 . . ?
C16 C17 H17A 117.1 . . ?
N2 C18 C19 124.4(8) . . ?
N2 C18 H18A 117.8 . . ?
C19 C18 H18A 117.8 . . ?
C20 C19 C18 120.6(9) . . ?
C20 C19 H19A 119.7 . . ?
C18 C19 H19A 119.7 . . ?
C19 C20 C21 114.2(8) . . ?
C19 C20 C15 123.8(8) . . ?
C21 C20 C15 121.9(7) . . ?
C22 C21 C20 121.1(8) . . ?
C22 C21 H21A 119.5 . . ?
C20 C21 H21A 119.5 . . ?
N2 C22 C21 123.2(8) . . ?
N2 C22 H22A 118.4 . . ?
C21 C22 H22A 118.4 . . ?
N3 C23 C24 124.7(6) . . ?
N3 C23 H23A 117.7 . . ?
C24 C23 H23A 117.6 . . ?
C25 C24 C23 120.4(7) . . ?
C25 C24 H24A 119.8 . . ?
C23 C24 H24A 119.8 . . ?
C24 C25 C26 115.1(6) . . ?
C24 C25 C30 122.8(6) . . ?
C26 C25 C30 122.1(6) . . ?
C27 C26 C25 120.8(6) . . ?
C27 C26 H26A 119.6 . . ?
C25 C26 H26A 119.6 . . ?
N3 C27 C26 123.7(7) . . ?
N3 C27 H27A 118.2 . . ?
C26 C27 H27A 118.2 . . ?
N4 C28 C29 125.0(7) . . ?
N4 C28 H28A 117.5 . . ?
C29 C28 H28A 117.5 . . ?
C30 C29 C28 120.4(7) . . ?
C30 C29 H29A 119.8 . . ?
C28 C29 H29A 119.8 . . ?
C29 C30 C31 115.1(7) . . ?
C29 C30 C25 123.0(6) . . ?
C31 C30 C25 121.9(7) . . ?
C30 C31 C32 119.7(7) . . ?
C30 C31 H31A 120.1 . . ?
C32 C31 H31A 120.1 . . ?
N4 C32 C31 125.5(7) . . ?
N4 C32 H32A 117.3 . . ?
C31 C32 H32A 117.3 . . ?
C8 O1 Cd2 94.7(4) . 3_577 ?
C8 O2 Cd2 91.0(4) . 3_577 ?
C10 O3 Cd2 141.4(5) . . ?
C10 O3 Cd1 86.6(4) . . ?
Cd2 O3 Cd1 131.87(18) . . ?
C10 O4 Cd1 97.9(4) . . ?
C12 O5 Cd1 134.7(4) . 3_567 ?
C12 O5 Cd2 88.9(4) . 4_676 ?
Cd1 O5 Cd2 136.36(19) 3_567 4_676 ?
C12 O6 Cd2 97.9(4) . 4_676 ?
Cd1 O7 H7C 121(5) . . ?
Cd1 O7 H7D 117(5) . . ?
H7C O7 H7D 109(8) . . ?

loop_
_geom_bond_atom_site_label_1
_geom_bond_atom_site_label_2
_geom_bond_distance
_geom_bond_site_symmetry_2
_geom_bond_publ_flag
Cd1 O7 2.200(5) . yes
Cd1 O5 2.236(5) 3_567 yes
Cd1 O4 2.263(4) . yes
Cd1 N2 2.327(6) . yes
Cd1 N3 2.346(5) 4_576 yes
Cd1 O3 2.497(4) . yes
Cd1 C10 2.732(7) . ?
Cd2 N1 2.296(5) 4_576 yes
Cd2 N4 2.313(5) . yes
Cd2 O1 2.338(5) 3_577 yes
Cd2 O3 2.346(5) . yes
Cd2 O6 2.392(4) 4_575 yes
Cd2 O2 2.426(5) 3_577 yes
Cd2 O5 2.586(4) 4_575 yes
Cd2 C8 2.745(7) 3_577 ?
Cl1 O10 1.408(9) . ?
Cl1 O8 1.420(8) . ?
Cl1 O11 1.438(9) . ?
Cl1 O9 1.452(8) . ?
N1 C17 1.296(9) . ?
N1 C13 1.320(8) . ?
N1 Cd2 2.296(5) 4_675 ?
N2 C18 1.279(9) . ?
N2 C22 1.335(9) . ?
N3 C23 1.295(8) . ?
N3 C27 1.343(8) . ?
N3 Cd1 2.346(5) 4_675 ?
N4 C32 1.280(8) . ?
N4 C28 1.297(8) . ?
C1 C6 1.367(9) . ?
C1 C2 1.382(8) . ?
C1 C7 1.509(9) . ?
C2 C3 1.376(9) . ?
C2 H2A 0.9300 . ?
C3 C4 1.382(9) . ?
C3 C9 1.493(8) . ?
C4 C5 1.380(8) . ?
C4 H4A 0.9300 . ?
C5 C6 1.374(9) . ?
C5 C11 1.505(9) . ?
C6 H6A 0.9300 . ?
C7 C8 1.501(9) . ?
C7 H7A 0.9700 . ?
C7 H7B 0.9700 . ?
C8 O2 1.242(8) . ?
C8 O1 1.259(7) . ?
C8 Cd2 2.745(7) 3_577 ?
C9 C10 1.499(8) . ?
C9 H9A 0.9700 . ?
C9 H9B 0.9700 . ?
C10 O4 1.251(8) . ?
C10 O3 1.266(7) . ?
C11 C12 1.506(8) . ?
C11 H11A 0.9700 . ?
C11 H11B 0.9700 . ?
C12 O5 1.242(7) . ?
C12 O6 1.250(7) . ?
C13 C14 1.381(9) . ?
C13 H13A 0.9300 . ?
C14 C15 1.373(10) . ?
C14 H14A 0.9300 . ?
C15 C16 1.364(10) . ?
C15 C20 1.493(9) . ?
C16 C17 1.362(9) . ?
C16 H16A 0.9300 . ?
C17 H17A 0.9300 . ?
C18 C19 1.391(10) . ?
C18 H18A 0.9300 . ?
C19 C20 1.376(10) . ?
C19 H19A 0.9300 . ?
C20 C21 1.386(10) . ?
C21 C22 1.367(9) . ?
C21 H21A 0.9300 . ?
C22 H22A 0.9300 . ?
C23 C24 1.374(9) . ?
C23 H23A 0.9300 . ?
C24 C25 1.371(8) . ?
C24 H24A 0.9300 . ?
C25 C26 1.379(9) . ?
C25 C30 1.469(8) . ?
C26 C27 1.356(8) . ?
C26 H26A 0.9300 . ?
C27 H27A 0.9300 . ?
C28 C29 1.376(9) . ?
C28 H28A 0.9300 . ?
C29 C30 1.348(9) . ?
C29 H29A 0.9300 . ?
C30 C31 1.352(9) . ?
C31 C32 1.386(9) . ?
C31 H31A 0.9300 . ?
C32 H32A 0.9300 . ?
O1 Cd2 2.338(5) 3_577 ?
O2 Cd2 2.426(5) 3_577 ?
O5 Cd1 2.236(5) 3_567 ?
O5 Cd2 2.586(4) 4_676 ?
O6 Cd2 2.392(4) 4_676 ?
O7 H7C 0.822(11) . ?
O7 H7D 0.817(11) . ?
